data_2000653
loop_
_publ_author_name
'Mereiter, K.'
'Preisinger, A.'

_publ_section_title
;
 Structure of strontium thiocyanate trihydrate, Sr(SCN)~2~.3H~2~O, at
 295 and 125 K
;
_journal_issue 8
_journal_name_full 'Acta Crystallographica Section C'
_journal_page_first 1367
_journal_page_last 1370
_journal_paper_doi 10.1107/S0108270191015081
_journal_volume 48
_journal_year 1992
_chemical_formula_sum 'C2 H6 N2 O3 S2 Sr'
_chemical_formula_weight 257.82
_space_group_IT_number 14
_space_group_name_Hall '-P 2yn'
_space_group_name_H-M_alt 'P 1 21/n 1'
_symmetry_cell_setting monoclinic
_symmetry_space_group_name_H-M 'P 1 21/n 1'
_cell_angle_alpha 90
_cell_angle_beta 94.270(10)
_cell_angle_gamma 90
_cell_formula_units_Z 4
_cell_length_a 9.5010(10)
_cell_length_b 7.1400(10)
_cell_length_c 13.470(2)
_cell_volume 911.2(2)
_diffrn_radiation_type Mo
_diffrn_radiation_wavelength 0.71069
_exptl_absorpt_coefficient_mu 6.14
_exptl_crystal_density_diffrn 1.879
_exptl_crystal_F_000 504
_cod_data_source_file se0079.cif
_cod_data_source_block se0079a
_cod_depositor_comments
;
 Marking attached hydrogen atoms.

 Antanas Vaitkus,
 2017-03-27
;
_cod_original_cell_volume 911.3(2)
_cod_original_sg_symbol_H-M 'P 21/n'
_cod_original_formula_sum 'C2 H6 N2 O3 S2 Sr1'
_cod_database_code 2000653

loop_
_space_group_symop_id
_space_group_symop_operation_xyz
1 x,y,z
2 -x+1/2,y+1/2,-z+1/2
3 -x,-y,-z
4 x+1/2,-y+1/2,z+1/2

loop_
_atom_site_label
_atom_site_fract_x
_atom_site_fract_y
_atom_site_fract_z
_atom_site_attached_hydrogens
Sr .39088(3) .25292(5) .04884(2) 0
S(1) .60443(13) -.20665(16) .30099(7) 0
C(1) .5794(4) -.1023(5) .1916(3) 0
N(1) .5600(4) -.0334(4) .1144(2) 0
S(2) .16820(11) .89926(15) .06487(8) 0
C(2) .2829(4) .7364(5) .0427(3) 0
N(2) .3654(4) .6239(5) .0269(3) 0
O(1) .5473(3) .3661(5) .2010(2) 2
O(2) .2423(4) .3144(6) .1908(3) 2
O(3) .1632(4) .3163(5) -.0581(3) 2

loop_
_geom_bond_atom_site_label_1
_geom_bond_atom_site_label_2
_geom_bond_distance
Sr O(1) 2.570(3)
Sr O(2) 2.498(4)
Sr O(3) 2.549(3)
S(1) C(1) 1.653(4)
C(1) N(1) 1.152(5)
S(2) C(2) 1.636(4)
C(2) N(2) 1.153(5)
